data_4100691
loop_
_publ_author_name
'Emmanuel Terazzi'
'Stephane Torelli'
'Jean-Pierre Rivera'
'Jean-Marc Benech'
'Gerald Bernardinelli'
'Cyril Bourgogne'
'Bertrand Donnio'
'Daniel Guillon'
'Daniel Imbert'
'Jean-Claude Bunzli'
'Andre Pinto'
'Damien Jeannerat'
'Claude Piguet'

_publ_section_title
;
Molecular Control of Macroscopic Cubic, Columnar and Lamellar
Organizations in Luminescent Lanthanide-containing Thermotropic
Liquid Crystals.
;
_journal_name_full 'Journal of the American Chemical Society'
_journal_paper_doi 10.1021/ja0446101
_journal_year 2005
_chemical_formula_sum 'C16 H18 F12 N2 O4 Zn'
_chemical_formula_weight 595.69
_space_group_IT_number 15
_symmetry_cell_setting monoclinic
_symmetry_space_group_name_Hall '-C 2yc'
_symmetry_space_group_name_H-M 'C 1 2/c 1'
_cell_angle_alpha 90.00
_cell_angle_beta 105.617(15)
_cell_angle_gamma 90.00
_cell_formula_units_Z 4
_cell_length_a 18.216(6)
_cell_length_b 10.448(2)
_cell_length_c 13.242(4)
_cell_measurement_temperature 280(2)
_cell_volume 2427.2(11)
_diffrn_ambient_temperature 293(2)
_exptl_crystal_density_diffrn 1.630
_cod_depositor_comments
;
The following automatic conversions were performed:
'_symmetry_cell_setting' value 'Monoclinic' changed to 'monoclinic'
according to '/home/saulius/struct/CIF-dictionaries/cif_core.dic'
dictionary named 'cif_core.dic' version 2.4.1 from 2010-06-29.

Automatic conversion script
Id: cif_fix_enum 1527 2010-12-29 10:47:43Z saulius 
;
_cod_original_sg_symbol_H-M 'C 2/c'
_cod_database_code 4100691

loop_
_symmetry_equiv_pos_as_xyz
'x, y, z'
'-x, y, -z+1/2'
'x+1/2, y+1/2, z'
'-x+1/2, y+1/2, -z+1/2'
'-x, -y, -z'
'x, -y, z-1/2'
'-x+1/2, -y+1/2, -z'
'x+1/2, -y+1/2, z-1/2'

loop_
_atom_site_label
_atom_site_type_symbol
_atom_site_fract_x
_atom_site_fract_y
_atom_site_fract_z
_atom_site_U_iso_or_equiv
_atom_site_adp_type
_atom_site_occupancy
_atom_site_symmetry_multiplicity
_atom_site_calc_flag
_atom_site_refinement_flags
_atom_site_disorder_assembly
_atom_site_disorder_group
Zn1 Zn 0.5000 0.53494(4) 0.7500 0.0755(2) Uani 1 2 d S . .
F1A F 0.6711(3) 0.1402(4) 0.9506(4) 0.1457(18) Uani 0.744(5) 1 d P . .
F1B F 0.6129(9) 0.1030(13) 0.8773(12) 0.1457(18) Uani 0.256(5) 1 d P . .
F2A F 0.5479(4) 0.1268(8) 0.9037(8) 0.193(3) Uani 0.726(15) 1 d P . .
F2B F 0.5517(14) 0.1772(18) 0.946(3) 0.193(3) Uani 0.274(15) 1 d P . .
F3A F 0.665(2) 0.191(2) 0.9981(19) 0.174(2) Uani 0.161(6) 1 d P . .
F3B F 0.6059(3) 0.2372(4) 1.0307(3) 0.174(2) Uani 0.839(6) 1 d P . .
F4A F 0.7773(2) 0.3738(4) 0.7313(5) 0.1387(17) Uani 0.808(8) 1 d P . .
F4B F 0.7924(11) 0.437(2) 0.790(2) 0.1387(17) Uani 0.192(8) 1 d P . .
F5A F 0.7157(2) 0.5051(6) 0.6210(3) 0.1388(17) Uani 0.876(9) 1 d P . .
F5B F 0.7385(19) 0.417(5) 0.652(2) 0.1388(17) Uani 0.124(9) 1 d P . .
F6A F 0.7682(2) 0.5730(4) 0.7700(4) 0.1540(17) Uani 0.895(7) 1 d P . .
F6B F 0.733(2) 0.586(4) 0.691(4) 0.1540(17) Uani 0.105(7) 1 d P . .
O1 O 0.54058(12) 0.38618(19) 0.85851(18) 0.0823(6) Uani 1 1 d . . .
O2 O 0.60756(12) 0.52949(18) 0.7212(2) 0.0818(6) Uani 1 1 d . . .
N1 N 0.52882(16) 0.6853(2) 0.8617(2) 0.0814(8) Uani 1 1 d . . .
C1 C 0.59986(18) 0.3245(3) 0.8666(2) 0.0732(8) Uani 1 1 d . . .
C2 C 0.65939(18) 0.3489(3) 0.8225(3) 0.0779(8) Uani 1 1 d . . .
H2 H 0.7012 0.2940 0.8382 0.093 Uiso 1 1 calc R . .
C3 C 0.65944(16) 0.4508(3) 0.7562(3) 0.0684(7) Uani 1 1 d . . .
C4 C 0.6072(3) 0.2068(4) 0.9355(4) 0.1049(13) Uani 1 1 d . . .
C5 C 0.7312(2) 0.4767(4) 0.7227(4) 0.0907(10) Uani 1 1 d . . .
C6A C 0.5380(11) 0.8003(13) 0.7899(13) 0.0965(19) Uani 0.340(10) 1 d P . 1
H6A H 0.5470 0.8800 0.8289 0.116 Uiso 0.340(10) 1 calc PR . 1
H6B H 0.5792 0.7856 0.7577 0.116 Uiso 0.340(10) 1 calc PR . 1
C6B C 0.4954(6) 0.8031(6) 0.8059(6) 0.0965(19) Uani 0.660(10) 1 d P . 2
H6C H 0.5206 0.8775 0.8435 0.116 Uiso 0.660(10) 1 calc PR . 2
H6D H 0.4417 0.8078 0.8032 0.116 Uiso 0.660(10) 1 calc PR . 2
C7 C 0.6065(2) 0.6871(4) 0.9314(3) 0.1171(14) Uani 1 1 d . . .
H7A H 0.6416 0.7009 0.8888 0.140 Uiso 1 1 calc R . .
H7B H 0.6173 0.6031 0.9631 0.140 Uiso 1 1 calc R . .
C8 C 0.6231(3) 0.7826(4) 1.0159(4) 0.1340(16) Uani 1 1 d . . .
H8A H 0.6208 0.8668 0.9861 0.201 Uiso 1 1 calc R . .
H8B H 0.6732 0.7678 1.0612 0.201 Uiso 1 1 calc R . .
H8C H 0.5862 0.7756 1.0554 0.201 Uiso 1 1 calc R . .
H3 H 0.500(2) 0.665(3) 0.901(3) 0.103(13) Uiso 1 1 d . . .

loop_
_atom_site_aniso_label
_atom_site_aniso_U_11
_atom_site_aniso_U_22
_atom_site_aniso_U_33
_atom_site_aniso_U_23
_atom_site_aniso_U_13
_atom_site_aniso_U_12
Zn1 0.0601(3) 0.0580(3) 0.1075(5) 0.000 0.0210(3) 0.000
F1A 0.163(4) 0.132(3) 0.172(4) 0.083(3) 0.096(3) 0.091(3)
F1B 0.163(4) 0.132(3) 0.172(4) 0.083(3) 0.096(3) 0.091(3)
F2A 0.192(4) 0.059(4) 0.313(9) 0.046(4) 0.042(5) -0.032(4)
F2B 0.192(4) 0.059(4) 0.313(9) 0.046(4) 0.042(5) -0.032(4)
F3A 0.272(5) 0.158(3) 0.130(3) 0.057(2) 0.117(3) 0.067(3)
F3B 0.272(5) 0.158(3) 0.130(3) 0.057(2) 0.117(3) 0.067(3)
F4A 0.110(2) 0.120(3) 0.218(5) 0.017(3) 0.099(3) 0.034(2)
F4B 0.110(2) 0.120(3) 0.218(5) 0.017(3) 0.099(3) 0.034(2)
F5A 0.115(2) 0.204(5) 0.112(2) 0.017(3) 0.0560(19) -0.017(3)
F5B 0.115(2) 0.204(5) 0.112(2) 0.017(3) 0.0560(19) -0.017(3)
F6A 0.109(2) 0.173(3) 0.197(4) -0.087(3) 0.070(3) -0.085(2)
F6B 0.109(2) 0.173(3) 0.197(4) -0.087(3) 0.070(3) -0.085(2)
O1 0.0766(13) 0.0654(12) 0.1132(17) 0.0093(12) 0.0401(12) 0.0074(11)
O2 0.0648(12) 0.0684(12) 0.1149(17) 0.0139(12) 0.0290(12) 0.0009(10)
N1 0.0771(17) 0.0610(15) 0.104(2) 0.0004(14) 0.0199(16) -0.0022(13)
C1 0.079(2) 0.0589(16) 0.085(2) 0.0004(15) 0.0267(16) 0.0045(15)
C2 0.0731(18) 0.0700(18) 0.094(2) 0.0054(17) 0.0288(17) 0.0156(15)
C3 0.0586(15) 0.0642(17) 0.083(2) -0.0101(15) 0.0209(14) -0.0042(13)
C4 0.119(3) 0.081(3) 0.129(4) 0.023(2) 0.057(3) 0.021(2)
C5 0.073(2) 0.087(2) 0.118(3) -0.002(2) 0.036(2) 0.0047(19)
C6A 0.116(6) 0.063(2) 0.110(4) -0.009(2) 0.030(4) 0.010(4)
C6B 0.116(6) 0.063(2) 0.110(4) -0.009(2) 0.030(4) 0.010(4)
C7 0.091(3) 0.111(3) 0.133(3) -0.029(3) 0.001(2) -0.005(2)
C8 0.148(4) 0.112(3) 0.118(3) -0.019(3) -0.006(3) -0.014(3)

loop_
_geom_bond_atom_site_label_1
_geom_bond_atom_site_label_2
_geom_bond_distance
_geom_bond_site_symmetry_2
_geom_bond_publ_flag
Zn1 O2 2.095(2) . ?
Zn1 O2 2.095(2) 2_656 ?
Zn1 O1 2.111(2) 2_656 ?
Zn1 O1 2.111(2) . ?
Zn1 N1 2.125(3) . ?
Zn1 N1 2.125(3) 2_656 ?
F1A F3A 0.85(2) . ?
F1A F1B 1.290(17) . ?
F1A C4 1.325(6) . ?
F1B F2A 1.345(14) . ?
F1B C4 1.351(15) . ?
F2A F2B 0.76(3) . ?
F2A C4 1.340(10) . ?
F2B C4 1.10(2) . ?
F2B F3B 1.42(3) . ?
F3A C4 1.16(4) . ?
F3A F3B 1.35(3) . ?
F3B C4 1.307(6) . ?
F4A F4B 1.00(2) . ?
F4A F5B 1.18(4) . ?
F4A C5 1.350(5) . ?
F4B C5 1.29(2) . ?
F4B F6A 1.487(18) . ?
F5A F5B 1.05(5) . ?
F5A F6B 1.23(3) . ?
F5A C5 1.334(6) . ?
F5B C5 1.15(3) . ?
F6A F6B 1.08(5) . ?
F6A C5 1.277(6) . ?
F6B C5 1.22(4) . ?
O1 C1 1.237(3) . ?
O2 C3 1.244(3) . ?
N1 C7 1.467(4) . ?
N1 C6B 1.479(7) . ?
N1 C6A 1.568(15) . ?
N1 H3 0.86(4) . ?
C1 C2 1.387(4) . ?
C1 C4 1.516(5) . ?
C2 C3 1.379(4) . ?
C2 H2 0.9300 . ?
C3 C5 1.514(4) . ?
C6A C6A 1.50(4) 2_656 ?
C6A H6A 0.9700 . ?
C6A H6B 0.9700 . ?
C6B C6B 1.534(17) 2_656 ?
C6B H6C 0.9700 . ?
C6B H6D 0.9700 . ?
C7 C8 1.468(6) . ?
C7 H7A 0.9700 . ?
C7 H7B 0.9700 . ?
C8 H8A 0.9600 . ?
C8 H8B 0.9600 . ?
C8 H8C 0.9600 . ?
